data_4000694
loop_
_publ_author_name
'Keith Prout'
'Stephen J. Heyes'
'Christopher M. Dobson'
'Andrew McDaid'
'Thierry Maris'
'Matthias Muller'
'Matthew J. Seaman'

_publ_section_title
;
 Variable-Temperature Studies of Order/Disorder Transitions in the
 Thiourea Pyridinium Halide Crystals by XRD and Solid-State 2H NMR
;
_journal_name_full 'Chemistry of Material'
_journal_page_first 3561
_journal_page_last 3569
_journal_paper_doi 10.1021/cm0001612
_journal_volume 12
_journal_year 2000
_chemical_formula_sum 'C7 H14 I N5 S2'
_chemical_formula_weight 359.25
_space_group_IT_number 33
_symmetry_cell_setting orthorhombic
_symmetry_Int_Tables_number 33
_symmetry_space_group_name_Hall 'P -2n 2a'
_symmetry_space_group_name_H-M 'P 21 c n'
_atom_sites_solution_hydrogens geom
_atom_sites_solution_primary direct
_atom_sites_solution_secondary difmap
_cell_angle_alpha 90
_cell_angle_beta 90
_cell_angle_gamma 90
_cell_formula_units_Z 4
_cell_length_a 14.869
_cell_length_b 11.312
_cell_length_c 8.305
_cell_measurement_temperature 110(2)
_cell_volume 1396.885
_diffrn_ambient_temperature 110(2)
_diffrn_radiation_monochromator graphite
_diffrn_radiation_source 'fine-focus sealed tube'
_diffrn_radiation_type MoK\a
_diffrn_radiation_wavelength 0.7107
_diffrn_reflns_limit_h_max 0
_diffrn_reflns_limit_h_min -18
_diffrn_reflns_limit_k_max 14
_diffrn_reflns_limit_k_min 0
_diffrn_reflns_limit_l_max 9
_diffrn_reflns_limit_l_min 0
_diffrn_reflns_number 1445
_diffrn_reflns_theta_max 26.5
_diffrn_reflns_theta_min 2.3
_exptl_absorpt_coefficient_mu 2.57
_exptl_crystal_density_diffrn 1.708
_refine_ls_hydrogen_treatment constr
_refine_ls_matrix_type full
_refine_ls_number_parameters 151
_refine_ls_number_reflns 1445
_refine_ls_number_restraints 0
_refine_ls_R_factor_gt 0.0350
_refine_ls_weighting_scheme calc
_refine_ls_wR_factor_gt 0.0380
_reflns_number_gt 1274
_reflns_number_total 1445
_reflns_threshold_expression >3sigma(I)
_cod_data_source_file deposit.cif
_cod_data_source_block Iodo_2
_cod_original_cell_volume 1396.89
_cod_original_sg_symbol_H-M P21cn
_cod_database_code 4000694

loop_
_symmetry_equiv_pos_as_xyz
x,y,z
1/2+x,-y,-z
1/2+x,1/2+y,1/2-z
x,1/2-y,1/2+z

loop_
_atom_site_label
_atom_site_type_symbol
_atom_site_fract_x
_atom_site_fract_y
_atom_site_fract_z
_atom_site_U_iso_or_equiv
_atom_site_adp_type
N10 N 0.6205(6) -0.3363(6) 0.9356(8) 0.044(3) Uani
C11 C 0.6025(13) -0.2230(8) 0.9460(10) 0.046(3) Uani
C12 C 0.6610(10) -0.1448(7) 1.0060(10) 0.056(3) Uani
C13 C 0.7447(7) -0.1870(8) 1.0550(10) 0.051(3) Uani
C14 C 0.7649(6) -0.3030(8) 1.0430(10) 0.053(3) Uani
C15 C 0.7009(8) -0.3790(10) 0.9810(10) 0.058(3) Uani
S2 S 0.4659(2) -0.0081(2) 0.24880(10) 0.0254(5) Uani
N4 N 0.3255(5) -0.1150(6) 0.1160(7) 0.030(2) Uani
N5 N 0.3341(4) -0.1249(6) 0.3867(7) 0.0227(17) Uani
C8 C 0.3683(6) -0.0899(7) 0.2498(7) 0.025(2) Uani
S3 S 0.4146(2) -0.0538(2) 0.74910(10) 0.0350(6) Uani
N6 N 0.5219(4) 0.1049(6) 0.6118(7) 0.0297(19) Uani
N7 N 0.5192(5) 0.1048(6) 0.8874(7) 0.034(2) Uani
C9 C 0.4900(5) 0.0606(7) 0.7479(6) 0.022(2) Uani
I1 I 0.16970(10) -0.34029(3) 0.25337(3) 0.0164(1) Uani
H101 H 0.5729(6) -0.3912(6) 0.8950(8) 0.18(8) Uiso
H111 H 0.5436(6) -0.1936(8) 0.9040(10) 0.15(6) Uiso
H121 H 0.6640(10) -0.0594(7) 1.0170(10) 0.04(2) Uiso
H131 H 0.7897(7) -0.1309(8) 1.1020(10) 0.11(5) Uiso
H141 H 0.8250(6) -0.3333(8) 1.0780(10) 0.08(3) Uiso
H151 H 0.7146(8) -0.4650(10) 0.9690(10) 0.13(5) Uiso
H41 H 0.2688(5) -0.1625(6) 0.1186(7) 0.20(10) Uiso
H42 H 0.3501(5) -0.0865(6) 0.0109(7) 0.06(3) Uiso
H51 H 0.2773(4) -0.1722(6) 0.3873(7) 0.20(10) Uiso
H52 H 0.3645(4) -0.1047(6) 0.4905(7) 0.07(3) Uiso
H61 H 0.5662(4) 0.1714(6) 0.6141(7) 0.07(4) Uiso
H62 H 0.5020(4) 0.0710(6) 0.5065(7) 0.04(2) Uiso
H71 H 0.4962(5) 0.0727(6) 0.9917(7) 0.07(3) Uiso
H72 H 0.5635(5) 0.1713(6) 0.8872(7) 0.02(2) Uiso

loop_
_atom_site_aniso_label
_atom_site_aniso_U_11
_atom_site_aniso_U_22
_atom_site_aniso_U_33
_atom_site_aniso_U_23
_atom_site_aniso_U_13
_atom_site_aniso_U_12
N10 0.055(5) 0.037(4) 0.040(4) -0.001(3) -0.007(3) -0.004(3)
C11 0.040(5) 0.052(5) 0.047(4) -0.001(4) -0.006(4) 0.021(4)
C12 0.083(7) 0.021(3) 0.063(5) -0.010(3) -0.006(7) 0.030(5)
C13 0.056(6) 0.042(4) 0.056(5) -0.008(4) -0.001(4) -0.029(5)
C14 0.047(5) 0.045(5) 0.067(5) -0.018(4) -0.020(4) 0.011(4)
C15 0.066(6) 0.033(5) 0.075(7) -0.007(5) -0.013(5) 0.007(4)
S2 0.0224(9) 0.0370(9) 0.0167(9) 0.0020(5) -0.0010(4) -0.0139(8)
N4 0.041(4) 0.034(4) 0.016(3) -0.004(3) -0.002(2) -0.014(3)
N5 0.013(3) 0.035(3) 0.020(3) -0.003(2) 0.002(2) -0.004(3)
C8 0.023(4) 0.027(4) 0.026(4) 0.000(2) 0.002(2) -0.004(3)
S3 0.0380(10) 0.0480(10) 0.0189(9) 0.0003(6) -0.0004(5) -0.0300(10)
N6 0.025(3) 0.048(4) 0.016(3) 0.000(2) 0.003(2) -0.011(3)
N7 0.045(4) 0.037(4) 0.021(3) 0.003(3) -0.006(3) -0.027(4)
C9 0.018(3) 0.029(4) 0.019(4) -0.005(2) 0.003(2) -0.005(3)
I1 0.0115(2) 0.0187(2) 0.0190(3) 0.000(1) -0.0017(2) -0.0014(2)

loop_
_geom_angle_atom_site_label_1
_geom_angle_atom_site_label_2
_geom_angle_atom_site_label_3
_geom_angle
_geom_angle_publ_flag
C11 N10 C15 121.0(11) yes
C15 N10 H101 120.1(9) no
C11 N10 H101 119.0(12) no
C8 N4 H42 119.5(8) no
H41 N4 H42 120.0(8) no
C8 N4 H41 120.5(7) no
C8 N5 H52 120.3(7) no
H51 N5 H52 120.0(8) no
C8 N5 H51 119.7(7) no
C9 N6 H62 119.7(7) no
C9 N6 H61 120.3(7) no
H61 N6 H62 120.0(8) no
H71 N7 H72 120.0(8) no
C9 N7 H72 119.7(7) no
C9 N7 H71 120.3(8) no
N10 C11 C12 122.6(15) yes
C11 C12 C13 117.6(10) no
C12 C13 C14 120.7(9) no
C13 C14 C15 118.6(9) no
N10 C15 C14 119.6(10) yes
N10 C11 H111 118.7(14) no
C12 C11 H111 118.7(11) no
C13 C12 H121 105.8(14) no
C11 C12 H121 136.3(16) no
C14 C13 H131 119.8(11) no
C12 C13 H131 119.6(10) no
C13 C14 H141 120.7(10) no
C15 C14 H141 120.7(10) no
N10 C15 H151 120.2(12) no
C14 C15 H151 120.2(13) no
S2 C8 N5 119.7(5) yes
N4 C8 N5 118.9(8) yes
S2 C8 N4 121.4(5) yes
N6 C9 N7 118.9(7) yes
S3 C9 N6 121.7(5) yes
S3 C9 N7 119.4(5) yes

loop_
_geom_bond_atom_site_label_1
_geom_bond_atom_site_label_2
_geom_bond_distance
_geom_bond_publ_flag
S2 C8 1.721(9) yes
S3 C9 1.712(8) yes
N10 C11 1.312(12) yes
N10 C15 1.343(14) yes
N10 H101 1.000(11) no
N4 C8 1.312(9) yes
N5 C8 1.307(9) yes
N4 H42 1.000(9) no
N4 H41 1.000(10) no
N5 H52 1.000(8) no
N5 H51 1.000(9) no
N6 C9 1.324(8) yes
N7 C9 1.334(8) yes
N6 H62 1.000(8) no
N6 H61 1.000(9) no
N7 H72 1.000(10) no
N7 H71 1.000(9) no
C11 C12 1.337(18) no
C12 C13 1.394(17) no
C13 C14 1.350(13) no
C14 C15 1.382(14) no
C11 H111 1.00(2) no
C12 H121 0.971(11) no
C13 H131 1.001(14) no
C14 H141 1.000(13) no
C15 H151 0.999(16) no

loop_
_geom_hbond_atom_site_label_D
_geom_hbond_atom_site_label_H
_geom_hbond_atom_site_label_A
_geom_hbond_distance_DH
_geom_hbond_distance_HA
_geom_hbond_distance_DA
_geom_hbond_angle_DHA
_geom_hbond_site_symmetry_A
_geom_hbond_publ_flag
N4 H41 I1 1.000(10) 2.733(7) 3.628(7) 149.2(6) . yes
N4 H42 S3 1.000(9) 2.405(6) 3.394(6) 170.0(7) 1_554 yes
N5 H51 I1 1.000(9) 2.723(6) 3.625(6) 150.2(6) . yes
N5 H52 S3 1.000(8) 2.345(6) 3.337(6) 171.6(6) . yes
N6 H61 I1 1.000(9) 2.689(6) 3.630(6) 156.8(6) 2_556 yes
N6 H62 S2 1.000(8) 2.381(6) 3.379(6) 175.7(6) . yes
N7 H71 S2 1.000(9) 2.366(6) 3.357(6) 171.0(7) 1_556 yes
N7 H72 I1 1.000(10) 2.741(7) 3.670(7) 154.8(6) 2_556 yes
N10 H101 S2 1.000(11) 2.303(8) 3.285(8) 166.9(7) 4_545 yes
C11 H111 S3 1.00(2) 2.799(9) 3.761(16) 161.6(10) . yes
C15 H151 I1 0.999(16) 2.951(10) 3.753(11) 138.0(9) 2_546 yes

loop_
_geom_torsion_atom_site_label_1
_geom_torsion_atom_site_label_2
_geom_torsion_atom_site_label_3
_geom_torsion_atom_site_label_4
_geom_torsion
_geom_torsion_publ_flag
C15 N10 C11 C12 -2.1(15) no
C11 N10 C15 C14 1.5(13) no
N10 C11 C12 C13 1.6(15) no
C11 C12 C13 C14 -0.6(14) no
C12 C13 C14 C15 0.1(13) no
C13 C14 C15 N10 -0.5(13) no
